data_4086631
loop_
_publ_author_name
'Wei, Yun'
'Wang, Shaowu'
'Zhu, Xiancui'
'Zhou, Shuangliu'
'Mu, Xiaolong'
'Huang, Zeming'
'Hong, Dongjing'

_publ_section_title
;
 Aluminum Complexes Bearing N-Protected 2-Amino- or 2-Imino-Functionalized
 Pyrrolyl Ligands: Synthesis, Structure, and Catalysis for Preparation of
 Pyrrolyl-End-Functionalized Polyesters
;
_journal_issue 16
_journal_name_full Organometallics
_journal_page_first 2621
_journal_paper_doi 10.1021/acs.organomet.6b00327
_journal_volume 35
_journal_year 2016
_chemical_formula_sum 'C50 H62 Al2 N4'
_chemical_formula_weight 773.00
_chemical_name_systematic
; 
 ? 
;
_space_group_IT_number 2
_symmetry_cell_setting triclinic
_symmetry_space_group_name_Hall '-P 1'
_symmetry_space_group_name_H-M 'P -1'
_atom_sites_solution_hydrogens geom
_atom_sites_solution_primary direct
_atom_sites_solution_secondary difmap
_audit_creation_method SHELXL-97
_cell_angle_alpha 77.2180(10)
_cell_angle_beta 87.0610(10)
_cell_angle_gamma 74.1910(10)
_cell_formula_units_Z 1
_cell_length_a 8.7138(10)
_cell_length_b 11.5602(13)
_cell_length_c 12.2481(13)
_cell_measurement_reflns_used 3659
_cell_measurement_temperature 293(2)
_cell_measurement_theta_max 27.15
_cell_measurement_theta_min 2.43
_cell_volume 1157.7(2)
_computing_cell_refinement 'Bruker SMART'
_computing_data_collection 'Bruker SMART'
_computing_data_reduction 'Bruker SAINT'
_computing_molecular_graphics 'Bruker SHELXTL'
_computing_publication_material 'Bruker SHELXTL'
_computing_structure_refinement 'SHELXL-97 (Sheldrick, 1997)'
_computing_structure_solution 'SHELXS-97 (Sheldrick, 1990)'
_diffrn_ambient_temperature 293(2)
_diffrn_measured_fraction_theta_full 0.974
_diffrn_measured_fraction_theta_max 0.974
_diffrn_measurement_device_type 'CCD area detector'
_diffrn_measurement_method 'phi and omega scans'
_diffrn_radiation_monochromator graphite
_diffrn_radiation_source 'fine-focus sealed tube'
_diffrn_radiation_type MoK\a
_diffrn_radiation_wavelength 0.71073
_diffrn_reflns_av_R_equivalents 0.0236
_diffrn_reflns_av_sigmaI/netI 0.0405
_diffrn_reflns_limit_h_max 11
_diffrn_reflns_limit_h_min -10
_diffrn_reflns_limit_k_max 15
_diffrn_reflns_limit_k_min -15
_diffrn_reflns_limit_l_max 15
_diffrn_reflns_limit_l_min -13
_diffrn_reflns_number 10107
_diffrn_reflns_theta_full 27.61
_diffrn_reflns_theta_max 27.61
_diffrn_reflns_theta_min 1.70
_exptl_absorpt_coefficient_mu 0.099
_exptl_absorpt_correction_T_max 0.9882
_exptl_absorpt_correction_T_min 0.9853
_exptl_absorpt_correction_type multi-scan
_exptl_crystal_colour colorless
_exptl_crystal_density_diffrn 1.109
_exptl_crystal_density_method 'not measured'
_exptl_crystal_description block
_exptl_crystal_F_000 416
_exptl_crystal_size_max 0.15
_exptl_crystal_size_mid 0.13
_exptl_crystal_size_min 0.12
_refine_diff_density_max 0.244
_refine_diff_density_min -0.219
_refine_diff_density_rms 0.040
_refine_ls_extinction_method none
_refine_ls_goodness_of_fit_ref 1.079
_refine_ls_hydrogen_treatment mixed
_refine_ls_matrix_type full
_refine_ls_number_parameters 258
_refine_ls_number_reflns 5234
_refine_ls_number_restraints 7
_refine_ls_restrained_S_all 1.079
_refine_ls_R_factor_all 0.0849
_refine_ls_R_factor_gt 0.0525
_refine_ls_shift/su_max 0.000
_refine_ls_shift/su_mean 0.000
_refine_ls_structure_factor_coef Fsqd
_refine_ls_weighting_details 'calc w=1/[\s^2^(Fo^2^)+(0.0936P)^2^+0.0100P] where P=(Fo^2^+2Fc^2^)/3'
_refine_ls_weighting_scheme calc
_refine_ls_wR_factor_gt 0.1481
_refine_ls_wR_factor_ref 0.1677
_reflns_number_gt 3475
_reflns_number_total 5234
_reflns_threshold_expression >2sigma(I)
_cod_data_source_file om6b00327_si_002.cif
_cod_data_source_block 141102a_0m
_cod_depositor_comments
;
The following automatic conversions were performed:

'_symmetry_cell_setting' value 'Triclinic' changed to 'triclinic'
according to
/usr/data/users/saulius/crontab/automatic-downloads/rss-feeds/ACS/lib/dictionaries/cif_core.dic
dictionary named 'cif_core.dic' version 2.4.2 from 2011-04-26.

Automatic conversion script
Id: cif_fix_values 4268 2015-11-12 08:31:59Z antanas 

 Adding full bibliography for 4086630--4086636.cif.
;
_cod_original_sg_symbol_H-M P-1
_cod_database_code 4086631

loop_
_symmetry_equiv_pos_as_xyz
'x, y, z'
'-x, -y, -z'

loop_
_atom_site_label
_atom_site_type_symbol
_atom_site_fract_x
_atom_site_fract_y
_atom_site_fract_z
_atom_site_U_iso_or_equiv
_atom_site_adp_type
_atom_site_occupancy
_atom_site_symmetry_multiplicity
_atom_site_calc_flag
_atom_site_refinement_flags
Al1 Al 1.08313(6) -0.08241(5) 0.08373(4) 0.03974(18) Uani 1 1 d .
C1 C 1.2710(3) -0.2199(2) 0.0845(2) 0.0632(6) Uani 1 1 d .
H1A H 1.3516 -0.2143 0.1322 0.095 Uiso 1 1 calc R
H1B H 1.3110 -0.2173 0.0098 0.095 Uiso 1 1 calc R
H1C H 1.2430 -0.2959 0.1121 0.095 Uiso 1 1 calc R
C2 C 0.9031(2) -0.09609(19) 0.30168(15) 0.0458(5) Uani 1 1 d .
C3 C 0.9911(3) -0.1842(2) 0.39012(17) 0.0603(6) Uani 1 1 d .
C4 C 0.9108(3) -0.2389(3) 0.47876(19) 0.0774(8) Uani 1 1 d .
H4 H 0.9692 -0.2977 0.5370 0.093 Uiso 1 1 calc R
C5 C 0.7483(3) -0.2083(3) 0.4824(2) 0.0766(8) Uani 1 1 d .
H5 H 0.6965 -0.2466 0.5420 0.092 Uiso 1 1 calc R
C6 C 0.6626(3) -0.1206(2) 0.39739(19) 0.0646(6) Uani 1 1 d .
H6 H 0.5518 -0.0985 0.4010 0.078 Uiso 1 1 calc R
C7 C 0.7354(2) -0.0636(2) 0.30606(16) 0.0497(5) Uani 1 1 d .
C8 C 1.1718(3) -0.2179(3) 0.3951(2) 0.0789(8) Uani 1 1 d U
H8 H 1.2089 -0.1719 0.3265 0.095 Uiso 1 1 calc R
C9 C 1.2423(4) -0.3559(4) 0.3986(3) 0.1301(15) Uani 1 1 d U
H9A H 1.2080 -0.4030 0.4654 0.195 Uiso 1 1 calc R
H9B H 1.3566 -0.3748 0.3985 0.195 Uiso 1 1 calc R
H9C H 1.2062 -0.3760 0.3342 0.195 Uiso 1 1 calc R
C10 C 1.2280(4) -0.1798(5) 0.4944(3) 0.1333(17) Uani 1 1 d .
H10A H 1.1893 -0.0922 0.4859 0.200 Uiso 1 1 calc R
H10B H 1.3425 -0.2034 0.4973 0.200 Uiso 1 1 calc R
H10C H 1.1876 -0.2199 0.5624 0.200 Uiso 1 1 calc R
C11 C 0.6322(2) 0.0339(2) 0.21515(18) 0.0577(6) Uani 1 1 d .
H11 H 0.7010 0.0527 0.1516 0.069 Uiso 1 1 calc R
C12 C 0.5003(3) -0.0105(3) 0.1733(2) 0.0821(8) Uani 1 1 d .
H12A H 0.4227 -0.0183 0.2311 0.123 Uiso 1 1 calc R
H12B H 0.5457 -0.0889 0.1544 0.123 Uiso 1 1 calc R
H12C H 0.4497 0.0480 0.1083 0.123 Uiso 1 1 calc R
C13 C 0.5547(3) 0.1534(3) 0.2537(3) 0.0852(8) Uani 1 1 d .
H13A H 0.4841 0.1378 0.3146 0.128 Uiso 1 1 calc R
H13B H 0.4955 0.2133 0.1926 0.128 Uiso 1 1 calc R
H13C H 0.6360 0.1840 0.2781 0.128 Uiso 1 1 calc R
C14 C 1.0006(2) 0.0794(2) 0.22631(16) 0.0498(5) Uani 1 1 d .
H14A H 1.0738 0.0657 0.2878 0.060 Uiso 1 1 calc R
H14B H 0.8981 0.1305 0.2438 0.060 Uiso 1 1 calc R
C15 C 1.0629(2) 0.14094(18) 0.12071(15) 0.0406(4) Uani 1 1 d .
C16 C 1.0895(2) 0.09632(17) 0.02234(14) 0.0397(4) Uani 1 1 d .
C17 C 1.1590(2) 0.18388(18) -0.05203(16) 0.0470(5) Uani 1 1 d .
H17 H 1.1923 0.1798 -0.1248 0.056 Uiso 1 1 calc R
C18 C 1.1679(3) 0.2724(2) 0.00106(17) 0.0525(5) Uani 1 1 d .
H18 H 1.2054 0.3406 -0.0295 0.063 Uiso 1 1 calc R
C19 C 1.1044(3) 0.3181(2) 0.1922(2) 0.0582(6) Uani 1 1 d .
H19A H 1.1827 0.3650 0.1740 0.070 Uiso 1 1 calc R
H19B H 1.1340 0.2627 0.2643 0.070 Uiso 1 1 calc R
C20 C 0.9443(3) 0.40577(19) 0.20254(18) 0.0584(6) Uani 1 1 d .
C21 C 0.8088(3) 0.4028(2) 0.1538(3) 0.0836(8) Uani 1 1 d .
H21 H 0.8134 0.3475 0.1082 0.100 Uiso 1 1 calc R
C22 C 0.6619(4) 0.4838(3) 0.1725(4) 0.1189(14) Uani 1 1 d .
H22 H 0.5686 0.4815 0.1404 0.143 Uiso 1 1 calc R
C23 C 0.6578(6) 0.5656(4) 0.2381(4) 0.139(2) Uani 1 1 d .
H23 H 0.5608 0.6190 0.2509 0.166 Uiso 1 1 calc R
C24 C 0.7923(6) 0.5703(3) 0.2850(3) 0.1286(18) Uani 1 1 d .
H24 H 0.7879 0.6274 0.3286 0.154 Uiso 1 1 calc R
C25 C 0.9355(4) 0.4904(2) 0.2679(2) 0.0872(9) Uani 1 1 d .
H25 H 1.0278 0.4935 0.3008 0.105 Uiso 1 1 calc R
N1 N 0.98382(18) -0.03748(15) 0.21009(12) 0.0433(4) Uani 1 1 d .
N2 N 1.11213(19) 0.24472(15) 0.10816(14) 0.0466(4) Uani 1 1 d .

loop_
_atom_site_aniso_label
_atom_site_aniso_U_11
_atom_site_aniso_U_22
_atom_site_aniso_U_33
_atom_site_aniso_U_23
_atom_site_aniso_U_13
_atom_site_aniso_U_12
Al1 0.0398(3) 0.0496(3) 0.0277(3) -0.0065(2) -0.0005(2) -0.0097(2)
C1 0.0564(13) 0.0681(14) 0.0546(13) -0.0128(11) -0.0080(10) 0.0020(11)
C2 0.0476(11) 0.0657(13) 0.0275(9) -0.0111(9) 0.0036(7) -0.0204(9)
C3 0.0499(12) 0.0915(17) 0.0323(10) 0.0002(10) 0.0029(8) -0.0181(11)
C4 0.0701(16) 0.110(2) 0.0372(12) 0.0116(13) 0.0035(11) -0.0212(15)
C5 0.0708(16) 0.110(2) 0.0450(13) 0.0002(14) 0.0205(11) -0.0355(15)
C6 0.0509(12) 0.0954(18) 0.0513(13) -0.0184(13) 0.0126(10) -0.0259(12)
C7 0.0482(11) 0.0688(13) 0.0365(10) -0.0172(9) 0.0054(8) -0.0191(10)
C8 0.0529(13) 0.127(2) 0.0396(12) 0.0142(13) -0.0038(10) -0.0201(14)
C9 0.076(2) 0.155(3) 0.108(3) 0.017(2) 0.0224(19) 0.015(2)
C10 0.080(2) 0.257(5) 0.068(2) -0.017(3) -0.0157(16) -0.066(3)
C11 0.0459(11) 0.0756(15) 0.0490(12) -0.0165(11) 0.0005(9) -0.0094(10)
C12 0.0542(14) 0.115(2) 0.0791(18) -0.0328(17) -0.0123(13) -0.0140(14)
C13 0.0650(15) 0.0873(19) 0.098(2) -0.0332(17) -0.0001(15) -0.0016(14)
C14 0.0544(12) 0.0674(13) 0.0341(10) -0.0189(9) 0.0053(8) -0.0214(10)
C15 0.0370(9) 0.0504(11) 0.0343(9) -0.0098(8) -0.0011(7) -0.0106(8)
C16 0.0397(9) 0.0511(11) 0.0303(9) -0.0114(8) 0.0026(7) -0.0136(8)
C17 0.0518(11) 0.0560(12) 0.0347(10) -0.0105(9) 0.0048(8) -0.0170(9)
C18 0.0592(12) 0.0534(12) 0.0457(11) -0.0067(9) 0.0034(9) -0.0200(10)
C19 0.0614(13) 0.0625(13) 0.0579(13) -0.0269(11) 0.0006(10) -0.0173(11)
C20 0.0756(15) 0.0439(11) 0.0485(12) -0.0048(10) 0.0108(11) -0.0098(11)
C21 0.0644(16) 0.0608(15) 0.112(2) -0.0058(15) 0.0030(16) -0.0043(12)
C22 0.075(2) 0.088(2) 0.149(4) 0.025(2) 0.020(2) 0.0070(18)
C23 0.137(4) 0.091(3) 0.114(3) 0.023(2) 0.061(3) 0.044(3)
C24 0.194(4) 0.073(2) 0.065(2) -0.0068(16) 0.031(2) 0.041(3)
C25 0.144(3) 0.0498(13) 0.0480(14) -0.0094(11) 0.0074(15) 0.0043(15)
N1 0.0484(9) 0.0572(10) 0.0268(7) -0.0095(7) 0.0051(6) -0.0188(7)
N2 0.0485(9) 0.0483(9) 0.0461(9) -0.0178(8) 0.0008(7) -0.0122(7)

loop_
_atom_type_symbol
_atom_type_description
_atom_type_scat_dispersion_real
_atom_type_scat_dispersion_imag
_atom_type_scat_source
C C 0.0033 0.0016 'International Tables Vol C Tables 4.2.6.8 and 6.1.1.4'
H H 0.0000 0.0000 'International Tables Vol C Tables 4.2.6.8 and 6.1.1.4'
N N 0.0061 0.0033 'International Tables Vol C Tables 4.2.6.8 and 6.1.1.4'
Al Al 0.0645 0.0514 'International Tables Vol C Tables 4.2.6.8 and 6.1.1.4'

loop_
_geom_angle_atom_site_label_1
_geom_angle_atom_site_label_2
_geom_angle_atom_site_label_3
_geom_angle
_geom_angle_site_symmetry_1
_geom_angle_site_symmetry_3
N1 Al1 C1 124.63(9) . .
N1 Al1 C16 89.38(7) . .
C1 Al1 C16 121.72(10) . .
N1 Al1 C16 108.63(7) . 2_755
C1 Al1 C16 108.47(9) . 2_755
C16 Al1 C16 100.72(7) . 2_755
N1 Al1 Al1 104.17(6) . 2_755
C1 Al1 Al1 131.19(8) . 2_755
C16 Al1 Al1 51.13(5) . 2_755
C16 Al1 Al1 49.59(5) 2_755 2_755
Al1 C1 H1A 109.5 . .
Al1 C1 H1B 109.5 . .
H1A C1 H1B 109.5 . .
Al1 C1 H1C 109.5 . .
H1A C1 H1C 109.5 . .
H1B C1 H1C 109.5 . .
C3 C2 C7 119.14(18) . .
C3 C2 N1 120.11(17) . .
C7 C2 N1 120.72(17) . .
C4 C3 C2 119.3(2) . .
C4 C3 C8 118.5(2) . .
C2 C3 C8 122.22(19) . .
C5 C4 C3 121.6(2) . .
C5 C4 H4 119.2 . .
C3 C4 H4 119.2 . .
C4 C5 C6 119.2(2) . .
C4 C5 H5 120.4 . .
C6 C5 H5 120.4 . .
C5 C6 C7 122.1(2) . .
C5 C6 H6 119.0 . .
C7 C6 H6 119.0 . .
C6 C7 C2 118.7(2) . .
C6 C7 C11 119.13(19) . .
C2 C7 C11 122.11(18) . .
C3 C8 C10 110.5(2) . .
C3 C8 C9 110.6(3) . .
C10 C8 C9 111.9(3) . .
C3 C8 H8 107.9 . .
C10 C8 H8 107.9 . .
C9 C8 H8 107.9 . .
C8 C9 H9A 109.5 . .
C8 C9 H9B 109.5 . .
H9A C9 H9B 109.5 . .
C8 C9 H9C 109.5 . .
H9A C9 H9C 109.5 . .
H9B C9 H9C 109.5 . .
C8 C10 H10A 109.5 . .
C8 C10 H10B 109.5 . .
H10A C10 H10B 109.5 . .
C8 C10 H10C 109.5 . .
H10A C10 H10C 109.5 . .
H10B C10 H10C 109.5 . .
C7 C11 C13 112.44(19) . .
C7 C11 C12 112.4(2) . .
C13 C11 C12 108.2(2) . .
C7 C11 H11 107.9 . .
C13 C11 H11 107.9 . .
C12 C11 H11 107.9 . .
C11 C12 H12A 109.5 . .
C11 C12 H12B 109.5 . .
H12A C12 H12B 109.5 . .
C11 C12 H12C 109.5 . .
H12A C12 H12C 109.5 . .
H12B C12 H12C 109.5 . .
C11 C13 H13A 109.5 . .
C11 C13 H13B 109.5 . .
H13A C13 H13B 109.5 . .
C11 C13 H13C 109.5 . .
H13A C13 H13C 109.5 . .
H13B C13 H13C 109.5 . .
N1 C14 C15 107.56(15) . .
N1 C14 H14A 110.2 . .
C15 C14 H14A 110.2 . .
N1 C14 H14B 110.2 . .
C15 C14 H14B 110.2 . .
H14A C14 H14B 108.5 . .
N2 C15 C16 110.04(17) . .
N2 C15 C14 124.67(16) . .
C16 C15 C14 125.16(18) . .
C15 C16 C17 103.75(16) . .
C15 C16 Al1 100.08(13) . .
C17 C16 Al1 149.48(14) . .
C15 C16 Al1 127.14(13) . 2_755
C17 C16 Al1 100.65(12) . 2_755
Al1 C16 Al1 79.28(7) . 2_755
C18 C17 C16 109.07(17) . .
C18 C17 H17 125.5 . .
C16 C17 H17 125.5 . .
C17 C18 N2 108.36(18) . .
C17 C18 H18 125.8 . .
N2 C18 H18 125.8 . .
N2 C19 C20 114.91(18) . .
N2 C19 H19A 108.5 . .
C20 C19 H19A 108.5 . .
N2 C19 H19B 108.5 . .
C20 C19 H19B 108.5 . .
H19A C19 H19B 107.5 . .
C21 C20 C25 119.2(2) . .
C21 C20 C19 123.3(2) . .
C25 C20 C19 117.4(2) . .
C20 C21 C22 119.8(3) . .
C20 C21 H21 120.1 . .
C22 C21 H21 120.1 . .
C23 C22 C21 119.3(4) . .
C23 C22 H22 120.4 . .
C21 C22 H22 120.4 . .
C24 C23 C22 121.0(3) . .
C24 C23 H23 119.5 . .
C22 C23 H23 119.5 . .
C23 C24 C25 119.8(4) . .
C23 C24 H24 120.1 . .
C25 C24 H24 120.1 . .
C24 C25 C20 120.8(4) . .
C24 C25 H25 119.6 . .
C20 C25 H25 119.6 . .
C2 N1 C14 111.80(14) . .
C2 N1 Al1 134.36(13) . .
C14 N1 Al1 113.64(12) . .
C15 N2 C18 108.74(16) . .
C15 N2 C19 126.42(18) . .
C18 N2 C19 124.83(18) . .

loop_
_geom_bond_atom_site_label_1
_geom_bond_atom_site_label_2
_geom_bond_distance
_geom_bond_site_symmetry_2
Al1 N1 1.8404(15) .
Al1 C1 1.945(2) .
Al1 C16 2.051(2) .
Al1 C16 2.0977(18) 2_755
Al1 Al1 2.6473(10) 2_755
C1 H1A 0.9600 .
C1 H1B 0.9600 .
C1 H1C 0.9600 .
C2 C3 1.404(3) .
C2 C7 1.408(3) .
C2 N1 1.433(2) .
C3 C4 1.388(3) .
C3 C8 1.517(3) .
C4 C5 1.363(3) .
C4 H4 0.9300 .
C5 C6 1.368(4) .
C5 H5 0.9300 .
C6 C7 1.384(3) .
C6 H6 0.9300 .
C7 C11 1.521(3) .
C8 C10 1.525(4) .
C8 C9 1.537(5) .
C8 H8 0.9800 .
C9 H9A 0.9600 .
C9 H9B 0.9600 .
C9 H9C 0.9600 .
C10 H10A 0.9600 .
C10 H10B 0.9600 .
C10 H10C 0.9600 .
C11 C13 1.528(3) .
C11 C12 1.531(3) .
C11 H11 0.9800 .
C12 H12A 0.9600 .
C12 H12B 0.9600 .
C12 H12C 0.9600 .
C13 H13A 0.9600 .
C13 H13B 0.9600 .
C13 H13C 0.9600 .
C14 N1 1.455(3) .
C14 C15 1.485(3) .
C14 H14A 0.9700 .
C14 H14B 0.9700 .
C15 N2 1.356(2) .
C15 C16 1.397(2) .
C16 C17 1.446(3) .
C16 Al1 2.0977(18) 2_755
C17 C18 1.349(3) .
C17 H17 0.9300 .
C18 N2 1.376(3) .
C18 H18 0.9300 .
C19 N2 1.460(2) .
C19 C20 1.503(3) .
C19 H19A 0.9700 .
C19 H19B 0.9700 .
C20 C21 1.362(4) .
C20 C25 1.380(3) .
C21 C22 1.407(4) .
C21 H21 0.9300 .
C22 C23 1.363(6) .
C22 H22 0.9300 .
C23 C24 1.350(6) .
C23 H23 0.9300 .
C24 C25 1.373(5) .
C24 H24 0.9300 .
C25 H25 0.9300 .
